data_9009149
loop_
_publ_author_name
'Wyckoff R W G'

_publ_section_title
;
 Second edition. Interscience Publishers, New York, New York
;
_journal_name_full 'Crystal Structures'
_journal_page_first 282
_journal_page_last 287
_journal_volume 1
_journal_year 1963
_chemical_formula_structural Zn(OH)Cl
_chemical_formula_sum 'Cl H O Zn'
_space_group_IT_number 61
_symmetry_space_group_name_Hall '-P 2bc 2ac'
_symmetry_space_group_name_H-M 'P c a b'
_cell_angle_alpha 90
_cell_angle_beta 90
_cell_angle_gamma 90
_cell_formula_units_Z 8
_cell_length_a 5.86
_cell_length_b 6.58
_cell_length_c 11.33
_cell_volume 436.871
_database_code_amcsd 0011828
_exptl_crystal_density_diffrn 3.584
_cod_original_formula_sum 'Zn (O Cl) H'
_cod_database_code 9009149
_amcsd_formula_title Zn(OH)Cl

loop_
_space_group_symop_operation_xyz
x,y,z
x,1/2+y,1/2-z
-x,1/2-y,1/2+z
1/2-x,y,1/2+z
1/2+x,-y,1/2-z
1/2+x,1/2-y,z
1/2-x,1/2+y,-z
-x,-y,-z

loop_
_atom_site_label
_atom_site_fract_x
_atom_site_fract_y
_atom_site_fract_z
_atom_site_type_symbol
_atom_site_attached_hydrogens
Zn 0.25000 0.13100 0.00000 Zn 0
O-H 0.59400 0.12600 0.07100 O 1
Cl 0.58300 0.10700 0.35700 Cl 0

loop_
_cod_changelog_entry_id
_cod_changelog_entry_author
_cod_changelog_entry_date
_cod_changelog_entry_text
1
;cod-tools version 3.8.0
Id: cif_guess_AMCSD_atom_types 9574 2023-05-10 09:00:05Z saulius
;
2023-05-10T18:51:25+03:00
;Derived atom types and hydrogen counts
from atom names that follow the AMCSD naming convention
(Wat == water, O-H == hydroxyl).
;

loop_
_cod_related_entry_id
_cod_related_entry_database
_cod_related_entry_code
1 AMCSD 0011828
